data_4100872
loop_
_publ_author_name
'Ober, Matthias'
'M\"uller, Heiko'
'Pieck, Carsten'
'Gierlich, Johannes'
'Carell, Thomas'

_journal_name_full 'Journal of the American Chemical Society'
_journal_year 2005
_chemical_formula_sum 'C12 H17 N5 O6'
_chemical_formula_weight 327.31
_space_group_IT_number 4
_symmetry_cell_setting monoclinic
_symmetry_space_group_name_Hall 'P 2yb'
_symmetry_space_group_name_H-M 'P 1 21 1'
_cell_angle_alpha 90.00
_cell_angle_beta 93.172(9)
_cell_angle_gamma 90.00
_cell_formula_units_Z 4
_cell_length_a 6.1470(4)
_cell_length_b 11.4061(7)
_cell_length_c 20.3654(16)
_cell_measurement_temperature 200(2)
_cell_volume 1425.70(17)
_diffrn_ambient_temperature 200(2)
_exptl_crystal_density_diffrn 1.525
_cod_depositor_comments
;
The following automatic conversions were performed:
'_symmetry_cell_setting' value 'Monoclinic' changed to 'monoclinic'
according to '/home/saulius/struct/CIF-dictionaries/cif_core.dic'
dictionary named 'cif_core.dic' version 2.4.1 from 2010-06-29.

Automatic conversion script
Id: cif_fix_enum 1527 2010-12-29 10:47:43Z saulius 
;
_cod_original_sg_symbol_H-M 'P 21'
_cod_database_code 4100872

loop_
_symmetry_equiv_pos_as_xyz
'x, y, z'
'-x, y+1/2, -z'

loop_
_atom_site_label
_atom_site_type_symbol
_atom_site_fract_x
_atom_site_fract_y
_atom_site_fract_z
_atom_site_U_iso_or_equiv
_atom_site_adp_type
_atom_site_occupancy
_atom_site_symmetry_multiplicity
_atom_site_calc_flag
_atom_site_refinement_flags
_atom_site_disorder_assembly
_atom_site_disorder_group
O1 O 0.5291(3) 1.38366(16) 0.16667(7) 0.0344(5) Uani 1 1 d . . .
O2 O 0.8616(4) 1.2410(2) 0.17855(10) 0.0633(8) Uani 1 1 d . . .
O3 O 0.9516(3) 1.16092(16) 0.27122(8) 0.0334(4) Uani 1 1 d . . .
O4 O -0.0139(3) 1.52895(15) 0.25581(8) 0.0310(4) Uani 1 1 d . . .
O5 O 0.3215(3) 0.84472(14) 0.44588(7) 0.0202(3) Uani 1 1 d . . .
O6 O 0.9930(3) 0.84347(17) 0.53275(8) 0.0240(4) Uani 1 1 d . . .
O7 O 0.0149(3) 0.85311(17) 0.33720(7) 0.0327(4) Uani 1 1 d . . .
O8 O 0.4559(3) 0.67403(18) 0.22825(9) 0.0396(5) Uani 1 1 d . . .
O9 O 0.3461(4) 0.7117(2) 0.32425(9) 0.0569(7) Uani 1 1 d . . .
O10 O -0.5332(3) 1.01671(16) 0.24256(7) 0.0297(4) Uani 1 1 d . . .
O11 O 0.4574(3) 0.47046(15) -0.01113(8) 0.0230(4) Uani 1 1 d . . .
O12 O -0.1944(3) 0.40549(17) 0.06823(8) 0.0278(4) Uani 1 1 d . . .
N1 N 0.4015(3) 1.29295(16) 0.35345(8) 0.0169(4) Uani 1 1 d . . .
N2 N 0.3312(4) 1.39432(19) 0.25481(9) 0.0222(4) Uani 1 1 d . . .
N3 N 0.8260(4) 1.22391(18) 0.23641(9) 0.0271(5) Uani 1 1 d . . .
N4 N 0.1077(3) 1.41496(17) 0.34224(9) 0.0206(4) Uani 1 1 d . . .
N5 N 0.6869(4) 1.16729(16) 0.36576(9) 0.0189(4) Uani 1 1 d . . .
N6 N -0.0792(3) 0.83904(16) 0.13817(8) 0.0169(4) Uani 1 1 d . . .
N7 N -0.1756(4) 0.89355(19) 0.24305(9) 0.0217(4) Uani 1 1 d . . .
N8 N 0.3232(4) 0.72082(19) 0.26400(10) 0.0298(5) Uani 1 1 d . . .
N9 N -0.3812(3) 0.95207(16) 0.14966(9) 0.0179(4) Uani 1 1 d . . .
N10 N 0.2206(3) 0.72830(17) 0.12425(9) 0.0196(4) Uani 1 1 d . . .
C1 C 0.5095(4) 1.3518(2) 0.22315(10) 0.0213(5) Uani 1 1 d . . .
C2 C 0.6426(4) 1.2746(2) 0.26345(10) 0.0194(5) Uani 1 1 d . . .
C3 C 0.5785(4) 1.24448(18) 0.32769(10) 0.0176(5) Uani 1 1 d . . .
C4 C 0.2858(4) 1.36519(18) 0.31635(10) 0.0165(5) Uani 1 1 d . . .
C5 C -0.0300(4) 1.4978(2) 0.31253(11) 0.0222(5) Uani 1 1 d . . .
C6 C -0.1976(5) 1.5455(3) 0.35560(14) 0.0313(6) Uani 1 1 d . . .
C7 C 0.6100(4) 1.1270(2) 0.42897(11) 0.0195(5) Uani 1 1 d . . .
C8 C 0.4043(4) 1.0508(2) 0.41999(12) 0.0227(5) Uani 1 1 d . . .
C9 C 0.4858(4) 0.92591(19) 0.42843(10) 0.0168(5) Uani 1 1 d . . .
C10 C 0.6670(4) 0.93517(18) 0.48239(10) 0.0153(4) Uani 1 1 d . . .
C11 C 0.7865(4) 1.0465(2) 0.46273(12) 0.0232(5) Uani 1 1 d . . .
C12 C 0.8104(4) 0.8278(2) 0.48662(11) 0.0205(5) Uani 1 1 d . . .
C13 C 0.0009(4) 0.8416(2) 0.27712(10) 0.0205(5) Uani 1 1 d . . .
C14 C 0.1429(4) 0.7820(2) 0.23545(10) 0.0199(5) Uani 1 1 d . . .
C15 C 0.0965(4) 0.78193(18) 0.16591(10) 0.0165(5) Uani 1 1 d . . .
C16 C -0.2075(4) 0.89253(19) 0.17787(10) 0.0166(5) Uani 1 1 d . . .
C17 C -0.5351(4) 1.01472(19) 0.18284(10) 0.0196(5) Uani 1 1 d . . .
C18 C -0.6964(5) 1.0802(3) 0.13973(13) 0.0297(6) Uani 1 1 d . . .
C19 C 0.1708(4) 0.7250(2) 0.05282(10) 0.0201(5) Uani 1 1 d . . .
C20 C 0.3667(4) 0.6727(2) 0.02015(12) 0.0225(5) Uani 1 1 d . . .
C21 C 0.3441(4) 0.54203(19) 0.03351(10) 0.0175(5) Uani 1 1 d . . .
C22 C 0.0984(4) 0.5179(2) 0.02746(10) 0.0183(5) Uani 1 1 d . . .
C23 C -0.0115(4) 0.6388(2) 0.03391(12) 0.0237(5) Uani 1 1 d . . .
C24 C 0.0310(4) 0.4318(2) 0.07903(11) 0.0241(5) Uani 1 1 d . . .
H7 H 0.585(4) 1.198(2) 0.4539(12) 0.029 Uiso 1 1 d . . .
H21 H 0.395(4) 0.523(2) 0.0810(11) 0.018(6) Uiso 1 1 d . . .
H111 H 0.860(4) 1.089(2) 0.5033(12) 0.023(6) Uiso 1 1 d . . .
H811 H 0.552(5) 0.445(2) 0.0086(12) 0.019(7) Uiso 1 1 d . . .
H19 H 0.131(4) 0.807(2) 0.0376(11) 0.017(6) Uiso 1 1 d . . .
H121 H 0.866(4) 0.811(2) 0.4433(12) 0.018(6) Uiso 1 1 d . . .
H81 H 0.309(4) 1.073(2) 0.4561(12) 0.021(6) Uiso 1 1 d . . .
H74 H 0.085(4) 1.389(2) 0.3805(12) 0.025(7) Uiso 1 1 d . . .
H231 H -0.079(6) 0.665(3) -0.0118(16) 0.056(10) Uiso 1 1 d . . .
H201 H 0.359(4) 0.694(2) -0.0291(13) 0.031(7) Uiso 1 1 d . . .
H22 H 0.066(4) 0.487(2) -0.0164(13) 0.030(7) Uiso 1 1 d . . .
H241 H 0.116(4) 0.358(2) 0.0767(11) 0.027(7) Uiso 1 1 d . . .
H10 H 0.578(4) 0.943(2) 0.5268(12) 0.029(7) Uiso 1 1 d . . .
H61 H -0.150(6) 1.608(3) 0.3755(16) 0.058(11) Uiso 1 1 d . . .
H202 H 0.501(5) 0.709(2) 0.0369(12) 0.028(7) Uiso 1 1 d . . .
H242 H 0.061(4) 0.468(2) 0.1235(13) 0.028(7) Uiso 1 1 d . . .
H122 H 0.727(5) 0.757(2) 0.5043(12) 0.031(7) Uiso 1 1 d . . .
H181 H -0.619(7) 1.155(4) 0.1229(17) 0.077(12) Uiso 1 1 d . . .
H79 H -0.387(4) 0.955(2) 0.1101(13) 0.022(7) Uiso 1 1 d . . .
H75 H 0.804(5) 1.138(2) 0.3504(13) 0.031(7) Uiso 1 1 d . . .
H9 H 0.548(3) 0.8967(19) 0.3859(10) 0.010(5) Uiso 1 1 d . . .
H62 H -0.264(6) 1.492(3) 0.3796(17) 0.054(10) Uiso 1 1 d . . .
H85 H 0.243(5) 0.820(2) 0.4100(14) 0.037(8) Uiso 1 1 d . . .
H812 H -0.249(6) 0.375(3) 0.1020(17) 0.066(11) Uiso 1 1 d . . .
H8 H 0.320(5) 1.061(2) 0.3831(13) 0.032(7) Uiso 1 1 d . . .
H63 H -0.329(7) 1.582(3) 0.3265(19) 0.076(12) Uiso 1 1 d . . .
H710 H 0.328(5) 0.689(3) 0.1413(13) 0.035(8) Uiso 1 1 d . . .
H86 H 1.081(6) 0.843(3) 0.5137(16) 0.054(11) Uiso 1 1 d . . .
H232 H -0.133(5) 0.628(3) 0.0694(14) 0.046(8) Uiso 1 1 d . . .
H182 H -0.761(6) 1.029(3) 0.1056(16) 0.053(9) Uiso 1 1 d . . .
H183 H -0.814(7) 1.106(4) 0.1697(18) 0.080(12) Uiso 1 1 d . . .
H77 H -0.267(5) 0.923(3) 0.2615(13) 0.031(8) Uiso 1 1 d . . .
H72 H 0.251(5) 1.438(3) 0.2364(13) 0.028(8) Uiso 1 1 d . . .
H112 H 0.901(5) 1.028(3) 0.4279(14) 0.038(8) Uiso 1 1 d . . .

loop_
_atom_site_aniso_label
_atom_site_aniso_U_11
_atom_site_aniso_U_22
_atom_site_aniso_U_33
_atom_site_aniso_U_23
_atom_site_aniso_U_13
_atom_site_aniso_U_12
O1 0.0303(11) 0.0533(12) 0.0206(8) 0.0154(8) 0.0108(7) 0.0129(9)
O2 0.0689(17) 0.0858(17) 0.0389(12) 0.0295(11) 0.0362(11) 0.0498(14)
O3 0.0251(11) 0.0402(11) 0.0359(10) 0.0076(8) 0.0109(8) 0.0164(8)
O4 0.0278(11) 0.0362(10) 0.0291(9) 0.0131(8) 0.0019(7) 0.0110(9)
O5 0.0169(9) 0.0283(8) 0.0152(7) 0.0014(7) -0.0001(6) -0.0086(7)
O6 0.0150(10) 0.0426(10) 0.0144(7) 0.0021(7) 0.0012(7) 0.0068(8)
O7 0.0317(11) 0.0524(12) 0.0135(8) -0.0031(7) -0.0023(6) 0.0093(9)
O8 0.0315(12) 0.0556(13) 0.0305(10) -0.0049(9) -0.0084(8) 0.0252(10)
O9 0.0689(17) 0.0774(16) 0.0217(10) -0.0127(10) -0.0210(9) 0.0428(13)
O10 0.0261(11) 0.0446(11) 0.0189(8) -0.0078(7) 0.0049(7) 0.0082(9)
O11 0.0196(11) 0.0313(10) 0.0181(8) -0.0058(7) 0.0012(7) 0.0127(8)
O12 0.0182(10) 0.0472(11) 0.0183(8) 0.0045(8) 0.0043(7) -0.0045(8)
N1 0.0161(11) 0.0196(9) 0.0151(8) 0.0020(7) 0.0007(7) 0.0042(8)
N2 0.0195(12) 0.0284(11) 0.0189(9) 0.0104(8) 0.0038(8) 0.0094(9)
N3 0.0272(13) 0.0261(11) 0.0290(11) 0.0024(9) 0.0098(9) 0.0059(10)
N4 0.0196(11) 0.0259(10) 0.0168(9) 0.0050(8) 0.0042(8) 0.0050(9)
N5 0.0168(12) 0.0202(10) 0.0197(9) 0.0019(7) 0.0021(8) 0.0028(8)
N6 0.0182(11) 0.0187(9) 0.0138(8) -0.0011(7) 0.0005(7) 0.0029(8)
N7 0.0208(12) 0.0297(11) 0.0149(9) -0.0044(8) 0.0023(8) 0.0045(9)
N8 0.0337(14) 0.0294(11) 0.0252(11) -0.0065(9) -0.0096(9) 0.0110(10)
N9 0.0178(11) 0.0238(10) 0.0121(9) -0.0011(7) 0.0017(7) 0.0050(8)
N10 0.0176(12) 0.0226(10) 0.0183(9) -0.0020(8) -0.0026(8) 0.0060(9)
C1 0.0162(13) 0.0278(12) 0.0206(11) 0.0020(10) 0.0062(9) 0.0047(10)
C2 0.0181(13) 0.0199(11) 0.0208(11) 0.0009(8) 0.0068(9) 0.0017(9)
C3 0.0171(13) 0.0166(11) 0.0190(11) 0.0006(8) 0.0005(8) -0.0010(9)
C4 0.0150(13) 0.0184(11) 0.0163(10) 0.0021(8) 0.0023(8) 0.0007(9)
C5 0.0191(14) 0.0221(12) 0.0252(12) 0.0022(9) -0.0010(9) 0.0035(10)
C6 0.0274(17) 0.0313(16) 0.0358(14) 0.0012(13) 0.0070(12) 0.0125(13)
C7 0.0166(13) 0.0204(11) 0.0213(11) 0.0047(9) 0.0002(9) 0.0007(9)
C8 0.0166(14) 0.0254(13) 0.0256(12) 0.0056(10) -0.0040(10) 0.0003(10)
C9 0.0154(12) 0.0229(11) 0.0121(10) 0.0033(8) 0.0021(8) -0.0039(9)
C10 0.0130(12) 0.0194(11) 0.0136(10) 0.0021(8) 0.0011(8) 0.0008(9)
C11 0.0176(14) 0.0215(12) 0.0295(12) 0.0078(10) -0.0068(10) -0.0029(10)
C12 0.0188(13) 0.0252(12) 0.0177(11) 0.0007(9) 0.0010(9) 0.0027(10)
C13 0.0215(14) 0.0223(11) 0.0175(11) 0.0002(10) -0.0017(9) 0.0002(11)
C14 0.0220(14) 0.0184(11) 0.0187(11) -0.0017(8) -0.0046(9) 0.0031(10)
C15 0.0169(13) 0.0122(10) 0.0204(11) -0.0012(8) -0.0007(9) -0.0011(9)
C16 0.0180(13) 0.0168(10) 0.0149(10) -0.0007(8) 0.0015(8) -0.0012(9)
C17 0.0168(14) 0.0189(11) 0.0232(11) -0.0043(9) 0.0025(9) 0.0001(9)
C18 0.0233(16) 0.0362(16) 0.0297(14) -0.0026(11) 0.0009(11) 0.0101(12)
C19 0.0235(14) 0.0203(12) 0.0166(10) -0.0012(9) 0.0026(9) 0.0053(10)
C20 0.0226(15) 0.0206(12) 0.0252(12) 0.0005(9) 0.0092(10) 0.0022(10)
C21 0.0169(13) 0.0225(12) 0.0134(10) -0.0029(8) 0.0020(8) 0.0063(9)
C22 0.0189(14) 0.0238(12) 0.0122(10) -0.0039(9) -0.0004(8) 0.0015(10)
C23 0.0218(15) 0.0258(13) 0.0228(12) -0.0043(9) -0.0048(10) 0.0078(10)
C24 0.0174(14) 0.0348(14) 0.0200(12) 0.0034(10) 0.0017(9) 0.0012(11)

loop_
_geom_bond_atom_site_label_1
_geom_bond_atom_site_label_2
_geom_bond_distance
_geom_bond_site_symmetry_2
_geom_bond_publ_flag
O1 C1 1.219(2) . ?
O2 N3 1.226(3) . ?
O3 N3 1.247(3) . ?
O4 C5 1.218(3) . ?
O5 C9 1.429(3) . ?
O5 H85 0.90(3) . ?
O6 C12 1.434(3) . ?
O6 H86 0.68(3) . ?
O7 C13 1.229(2) . ?
O8 N8 1.244(3) . ?
O9 N8 1.232(3) . ?
O10 C17 1.216(3) . ?
O11 C21 1.431(3) . ?
O11 H811 0.75(3) . ?
O12 C24 1.423(3) . ?
O12 H812 0.86(4) . ?
N1 C4 1.302(3) . ?
N1 C3 1.352(3) . ?
N2 C4 1.341(3) . ?
N2 C1 1.389(3) . ?
N2 H72 0.78(3) . ?
N3 C2 1.406(3) . ?
N4 C4 1.365(3) . ?
N4 C5 1.385(3) . ?
N4 H74 0.85(3) . ?
N5 C3 1.328(3) . ?
N5 C7 1.469(3) . ?
N5 H75 0.87(3) . ?
N6 C16 1.311(3) . ?
N6 C15 1.357(3) . ?
N7 C16 1.331(3) . ?
N7 C13 1.388(3) . ?
N7 H77 0.77(3) . ?
N8 C14 1.408(3) . ?
N9 C16 1.366(3) . ?
N9 C17 1.390(3) . ?
N9 H79 0.81(3) . ?
N10 C15 1.322(3) . ?
N10 C19 1.470(3) . ?
N10 H710 0.86(3) . ?
C1 C2 1.430(3) . ?
C2 C3 1.429(3) . ?
C5 C6 1.492(4) . ?
C6 H61 0.86(4) . ?
C6 H62 0.89(4) . ?
C6 H63 1.06(4) . ?
C7 C8 1.537(3) . ?
C7 C11 1.552(3) . ?
C7 H7 0.97(3) . ?
C8 C9 1.517(3) . ?
C8 H81 1.00(3) . ?
C8 H8 0.89(3) . ?
C9 C10 1.525(3) . ?
C9 H9 1.02(2) . ?
C10 C12 1.508(3) . ?
C10 C11 1.532(3) . ?
C10 H10 1.09(3) . ?
C11 H111 1.04(3) . ?
C11 H112 1.05(3) . ?
C12 H121 0.98(2) . ?
C12 H122 1.03(3) . ?
C13 C14 1.423(3) . ?
C14 C15 1.429(3) . ?
C17 C18 1.489(3) . ?
C18 H181 1.04(4) . ?
C18 H182 0.98(3) . ?
C18 H183 1.01(4) . ?
C19 C23 1.524(4) . ?
C19 C20 1.529(3) . ?
C19 H19 1.01(2) . ?
C20 C21 1.522(3) . ?
C20 H201 1.03(3) . ?
C20 H202 0.97(3) . ?
C21 C22 1.533(3) . ?
C21 H21 1.02(2) . ?
C22 C24 1.513(3) . ?
C22 C23 1.544(3) . ?
C22 H22 0.97(3) . ?
C23 H231 1.04(3) . ?
C23 H232 1.07(3) . ?
C24 H241 0.99(3) . ?
C24 H242 1.00(3) . ?
